data_4328147
loop_
_publ_author_name
'Jason A. Kopec'
'Sukesh Shekar'
'Seth N. Brown'

_publ_section_title
;
 Molybdenum(VI) Complexes of a 2,2'-Biphenyl-bridged Bis(amidophenoxide):
 Competition between Metal-Ligand and Metal-Amidophenoxide \p Bonding
;
_journal_name_full 'Inorganic Chemistry'
_journal_page_first 1239
_journal_page_last 1250
_journal_paper_doi 10.1021/ic201736h
_journal_volume 51
_journal_year 2012
_chemical_formula_moiety 'C54 H78 Mo N2 O4, 2 (C2 H3 N)'
_chemical_formula_sum 'C58 H84 Mo N4 O4'
_chemical_formula_weight 997.23
_chemical_name_common '(tBuClip)Mo(OiPr)2 . 2 CH3CN'
_chemical_name_systematic
; 
 (4,4'-Di-tert-butylbiphenyl-2,2'-bis((2-oxy-
 3,5-di-tert-butylphenyl)amido)-diisopropoxymolybdenum(VI) bisacetonitrile
 solvate
;
_space_group_IT_number 2
_symmetry_cell_setting triclinic
_symmetry_space_group_name_Hall '-P 1'
_symmetry_space_group_name_H-M 'P -1'
_atom_sites_solution_hydrogens 'difmap or geom'
_atom_sites_solution_primary heavy
_atom_sites_solution_secondary difmap
_audit_creation_method SHELXL-97
_cell_angle_alpha 72.332(3)
_cell_angle_beta 78.155(3)
_cell_angle_gamma 88.443(3)
_cell_formula_units_Z 2
_cell_length_a 13.8491(17)
_cell_length_b 14.7791(18)
_cell_length_c 14.9039(18)
_cell_measurement_reflns_used 9756
_cell_measurement_temperature 120(2)
_cell_measurement_theta_max 25.37
_cell_measurement_theta_min 2.31
_cell_volume 2842.7(6)
_computing_cell_refinement 'APEX2/SAINT (Bruker, 2004)(Bruker, 2004; Sheldrick, 2003)'
_computing_data_collection 'APEX2 (Bruker, 2004)'
_computing_data_reduction SAINT/XPREP
_computing_molecular_graphics 'XP (Sheldrick, 1998)'
_computing_publication_material 'XCIF (Sheldrick, 2001)'
_computing_structure_refinement 'SHELXL-97 (Sheldrick, 2008)'
_computing_structure_solution 'SHELXS-97 (Sheldrick, 2008)'
_diffrn_ambient_temperature 120(2)
_diffrn_detector_area_resol_mean 8.33
_diffrn_measured_fraction_theta_full 0.907
_diffrn_measured_fraction_theta_max 0.907
_diffrn_measurement_device_type 'Bruker APEX-II CCD'
_diffrn_measurement_method '\f and \w scans'
_diffrn_radiation_monochromator graphite
_diffrn_radiation_source 'fine-focus sealed tube'
_diffrn_radiation_type MoK\a
_diffrn_radiation_wavelength 0.71073
_diffrn_reflns_av_R_equivalents 0.0285
_diffrn_reflns_av_sigmaI/netI 0.0228
_diffrn_reflns_limit_h_max 16
_diffrn_reflns_limit_h_min -16
_diffrn_reflns_limit_k_max 17
_diffrn_reflns_limit_k_min -17
_diffrn_reflns_limit_l_max 17
_diffrn_reflns_limit_l_min -17
_diffrn_reflns_number 57132
_diffrn_reflns_theta_full 25.53
_diffrn_reflns_theta_max 25.53
_diffrn_reflns_theta_min 1.45
_exptl_absorpt_coefficient_mu 0.276
_exptl_absorpt_correction_T_max 0.9392
_exptl_absorpt_correction_T_min 0.8904
_exptl_absorpt_correction_type multi-scan
_exptl_absorpt_process_details
;
Blessing, R. H. (1995) Acta Cryst. A51, 33-38.

Sheldrick, G.M. (2008) SADABS v2008/1. Bruker AXS Inc. 
Madison, WI USA.
;
_exptl_crystal_colour brownish-purple
_exptl_crystal_density_diffrn 1.165
_exptl_crystal_description block
_exptl_crystal_F_000 1068
_exptl_crystal_recrystallization_method
;
Crystals were grown from benzene layered with acetonitrile 
;
_exptl_crystal_size_max 0.43
_exptl_crystal_size_mid 0.35
_exptl_crystal_size_min 0.23
_refine_diff_density_max 1.171
_refine_diff_density_min -0.801
_refine_diff_density_rms 0.064
_refine_ls_extinction_method none
_refine_ls_goodness_of_fit_ref 1.050
_refine_ls_hydrogen_treatment mixed
_refine_ls_matrix_type full
_refine_ls_number_parameters 702
_refine_ls_number_reflns 9609
_refine_ls_number_restraints 0
_refine_ls_restrained_S_all 1.050
_refine_ls_R_factor_all 0.0426
_refine_ls_R_factor_gt 0.0379
_refine_ls_shift/su_max 0.001
_refine_ls_shift/su_mean 0.000
_refine_ls_structure_factor_coef Fsqd
_refine_ls_weighting_details 'calc w=1/[\s^2^(Fo^2^)+(0.0446P)^2^+4.1315P] where P=(Fo^2^+2Fc^2^)/3'
_refine_ls_weighting_scheme calc
_refine_ls_wR_factor_gt 0.0949
_refine_ls_wR_factor_ref 0.0988
_reflns_number_gt 8706
_reflns_number_total 9609
_reflns_threshold_expression >2sigma(I)
_cod_data_source_file ic201736h_si_002_3.cif
_cod_data_source_block ss145_0m
_cod_database_code 4328147

loop_
_symmetry_equiv_pos_as_xyz
'x, y, z'
'-x, -y, -z'

loop_
_atom_site_label
_atom_site_type_symbol
_atom_site_fract_x
_atom_site_fract_y
_atom_site_fract_z
_atom_site_U_iso_or_equiv
_atom_site_adp_type
_atom_site_occupancy
_atom_site_symmetry_multiplicity
_atom_site_calc_flag
_atom_site_refinement_flags
Mo Mo 0.206004(14) 0.200833(14) 0.271717(14) 0.01525(8) Uani 1 1 d .
O1 O 0.17102(12) 0.18815(11) 0.15159(11) 0.0175(3) Uani 1 1 d .
O2 O 0.21314(11) 0.19609(11) 0.40531(11) 0.0179(3) Uani 1 1 d .
O5 O 0.20246(12) 0.06711(11) 0.30383(12) 0.0202(4) Uani 1 1 d .
O6 O 0.07426(12) 0.23469(12) 0.31183(12) 0.0225(4) Uani 1 1 d .
C41 C 0.38084(17) 0.19806(16) 0.35588(17) 0.0174(5) Uani 1 1 d .
N2 N 0.35213(14) 0.21284(13) 0.26932(14) 0.0167(4) Uani 1 1 d .
N1 N 0.23433(14) 0.32968(14) 0.17340(14) 0.0171(4) Uani 1 1 d .
C44 C 0.41050(19) 0.16950(18) 0.53808(19) 0.0238(6) Uani 1 1 d .
C14 C 0.12119(19) 0.35726(19) -0.06610(19) 0.0238(5) Uani 1 1 d .
C32 C 0.42864(17) 0.24556(17) 0.18452(17) 0.0181(5) Uani 1 1 d .
C15 C 0.16363(19) 0.44149(18) -0.06084(18) 0.0242(6) Uani 1 1 d .
C42 C 0.30022(17) 0.18854(16) 0.43204(17) 0.0178(5) Uani 1 1 d .
C11 C 0.20225(17) 0.34860(17) 0.08878(17) 0.0181(5) Uani 1 1 d .
C16 C 0.20518(18) 0.43619(18) 0.01690(19) 0.0223(5) Uani 1 1 d .
C22 C 0.28063(18) 0.40361(16) 0.19557(17) 0.0180(5) Uani 1 1 d .
C23 C 0.22151(19) 0.46253(17) 0.23808(18) 0.0203(5) Uani 1 1 d .
C43 C 0.31364(18) 0.17672(17) 0.52624(18) 0.0211(5) Uani 1 1 d .
C46 C 0.47775(18) 0.19278(17) 0.37106(19) 0.0209(5) Uani 1 1 d .
C33 C 0.49057(18) 0.18000(18) 0.15528(18) 0.0201(5) Uani 1 1 d .
C13 C 0.11902(17) 0.26912(17) 0.00190(17) 0.0202(5) Uani 1 1 d .
C12 C 0.16277(17) 0.26583(16) 0.08019(17) 0.0175(5) Uani 1 1 d .
C62 C 0.00623(18) 0.19920(19) 0.40192(19) 0.0233(5) Uani 1 1 d .
C24 C 0.26230(19) 0.53477(17) 0.26255(18) 0.0224(5) Uani 1 1 d .
C31 C 0.44628(17) 0.34349(17) 0.13960(18) 0.0203(5) Uani 1 1 d .
C17 C 0.06980(19) 0.17991(18) -0.00387(18) 0.0240(5) Uani 1 1 d .
C35 C 0.59045(19) 0.30562(19) 0.03485(19) 0.0256(6) Uani 1 1 d .
C173 C 0.0215(2) 0.2015(2) -0.0915(2) 0.0325(6) Uani 1 1 d .
H17A H -0.0091 0.1430 -0.0928 0.049 Uiso 1 1 calc R
H17B H 0.0718 0.2268 -0.1505 0.049 Uiso 1 1 calc R
H17C H -0.0292 0.2485 -0.0874 0.049 Uiso 1 1 calc R
C48 C 0.5965(2) 0.1608(2) 0.4858(2) 0.0308(6) Uani 1 1 d .
C34 C 0.57380(18) 0.20879(18) 0.08072(18) 0.0224(5) Uani 1 1 d .
C25 C 0.3648(2) 0.54740(18) 0.2386(2) 0.0268(6) Uani 1 1 d .
C51 C 0.2874(3) -0.0198(2) 0.2022(2) 0.0375(7) Uani 1 1 d .
C52 C 0.1888(2) -0.00150(18) 0.25685(19) 0.0241(6) Uani 1 1 d .
C26 C 0.42402(19) 0.48736(18) 0.1971(2) 0.0253(6) Uani 1 1 d .
C273 C 0.1184(2) 0.6415(2) 0.2594(2) 0.0354(7) Uani 1 1 d .
H27A H 0.0807 0.5936 0.2460 0.053 Uiso 1 1 calc R
H27B H 0.1524 0.6863 0.1986 0.053 Uiso 1 1 calc R
H27C H 0.0733 0.6758 0.2963 0.053 Uiso 1 1 calc R
C36 C 0.52802(19) 0.37114(19) 0.06402(19) 0.0247(6) Uani 1 1 d .
C53 C 0.1402(2) -0.0902(2) 0.3330(2) 0.0321(6) Uani 1 1 d .
C45 C 0.49281(19) 0.17545(18) 0.46302(19) 0.0239(6) Uani 1 1 d .
C172 C 0.1479(2) 0.10501(19) -0.0118(2) 0.0287(6) Uani 1 1 d .
H17D H 0.1796 0.0902 0.0438 0.043 Uiso 1 1 calc R
H17E H 0.1977 0.1300 -0.0711 0.043 Uiso 1 1 calc R
H17F H 0.1160 0.0471 -0.0130 0.043 Uiso 1 1 calc R
C47 C 0.2259(2) 0.1715(2) 0.60909(18) 0.0273(6) Uani 1 1 d .
C373 C 0.7279(2) 0.1768(2) -0.0286(2) 0.0340(7) Uani 1 1 d .
H37A H 0.7636 0.2274 -0.0175 0.051 Uiso 1 1 calc R
H37B H 0.6993 0.2033 -0.0856 0.051 Uiso 1 1 calc R
H37C H 0.7736 0.1274 -0.0388 0.051 Uiso 1 1 calc R
C171 C -0.0116(2) 0.1403(2) 0.0869(2) 0.0294(6) Uani 1 1 d .
H17G H 0.0173 0.1258 0.1442 0.044 Uiso 1 1 calc R
H17H H -0.0418 0.0822 0.0843 0.044 Uiso 1 1 calc R
H17I H -0.0621 0.1877 0.0899 0.044 Uiso 1 1 calc R
C27 C 0.1944(2) 0.59239(18) 0.31781(19) 0.0256(6) Uani 1 1 d .
C473 C 0.2595(2) 0.1654(3) 0.7025(2) 0.0423(8) Uani 1 1 d .
H47A H 0.2015 0.1621 0.7539 0.063 Uiso 1 1 calc R
H47B H 0.3007 0.2218 0.6926 0.063 Uiso 1 1 calc R
H47C H 0.2977 0.1083 0.7207 0.063 Uiso 1 1 calc R
C472 C 0.1652(2) 0.2612(2) 0.5849(2) 0.0352(7) Uani 1 1 d .
H47D H 0.1092 0.2570 0.6384 0.053 Uiso 1 1 calc R
H47E H 0.1406 0.2663 0.5264 0.053 Uiso 1 1 calc R
H47F H 0.2071 0.3174 0.5743 0.053 Uiso 1 1 calc R
C37 C 0.64552(19) 0.13371(19) 0.0589(2) 0.0281(6) Uani 1 1 d .
C18 C 0.1592(2) 0.53471(19) -0.1411(2) 0.0308(6) Uani 1 1 d .
C471 C 0.1612(2) 0.0824(2) 0.6263(2) 0.0351(7) Uani 1 1 d .
H47G H 0.1047 0.0785 0.6794 0.053 Uiso 1 1 calc R
H47H H 0.2002 0.0257 0.6428 0.053 Uiso 1 1 calc R
H47I H 0.1373 0.0863 0.5678 0.053 Uiso 1 1 calc R
C63 C -0.0571(3) 0.2788(2) 0.4192(3) 0.0426(8) Uani 1 1 d .
C372 C 0.6930(2) 0.0917(2) 0.1465(2) 0.0411(8) Uani 1 1 d .
H37D H 0.6414 0.0636 0.2036 0.062 Uiso 1 1 calc R
H37E H 0.7295 0.1422 0.1570 0.062 Uiso 1 1 calc R
H37F H 0.7384 0.0426 0.1347 0.062 Uiso 1 1 calc R
C272 C 0.2520(2) 0.6680(2) 0.3377(2) 0.0387(7) Uani 1 1 d .
H27D H 0.2868 0.7119 0.2767 0.058 Uiso 1 1 calc R
H27E H 0.3000 0.6376 0.3764 0.058 Uiso 1 1 calc R
H27F H 0.2062 0.7033 0.3730 0.058 Uiso 1 1 calc R
C183 C 0.0513(2) 0.5546(2) -0.1478(2) 0.0386(7) Uani 1 1 d .
H18A H 0.0216 0.5013 -0.1600 0.058 Uiso 1 1 calc R
H18B H 0.0485 0.6129 -0.2005 0.058 Uiso 1 1 calc R
H18C H 0.0148 0.5625 -0.0870 0.058 Uiso 1 1 calc R
C271 C 0.1408(3) 0.5246(2) 0.4138(2) 0.0456(8) Uani 1 1 d .
H27G H 0.1034 0.4756 0.4020 0.068 Uiso 1 1 calc R
H27H H 0.0955 0.5603 0.4489 0.068 Uiso 1 1 calc R
H27I H 0.1892 0.4946 0.4522 0.068 Uiso 1 1 calc R
C483 C 0.5990(3) 0.0623(2) 0.5573(3) 0.0549(10) Uani 1 1 d .
H48A H 0.5818 0.0140 0.5299 0.082 Uiso 1 1 calc R
H48B H 0.5515 0.0578 0.6173 0.082 Uiso 1 1 calc R
H48C H 0.6655 0.0519 0.5708 0.082 Uiso 1 1 calc R
C61 C -0.0521(3) 0.1164(3) 0.3976(3) 0.0498(9) Uani 1 1 d .
C21 C 0.38384(18) 0.41254(17) 0.17640(17) 0.0193(5) Uani 1 1 d .
C371 C 0.5906(2) 0.0550(2) 0.0403(3) 0.0448(8) Uani 1 1 d .
H37G H 0.5375 0.0268 0.0960 0.067 Uiso 1 1 calc R
H37H H 0.6367 0.0060 0.0298 0.067 Uiso 1 1 calc R
H37I H 0.5624 0.0819 -0.0169 0.067 Uiso 1 1 calc R
C182 C 0.2172(3) 0.5255(3) -0.2368(2) 0.0537(10) Uani 1 1 d .
H18D H 0.1899 0.4715 -0.2499 0.081 Uiso 1 1 calc R
H18E H 0.2867 0.5153 -0.2331 0.081 Uiso 1 1 calc R
H18F H 0.2123 0.5839 -0.2886 0.081 Uiso 1 1 calc R
C482 C 0.6755(2) 0.1659(4) 0.3953(3) 0.0643(12) Uani 1 1 d .
H48D H 0.6601 0.1173 0.3674 0.096 Uiso 1 1 calc R
H48E H 0.7403 0.1547 0.4126 0.096 Uiso 1 1 calc R
H48F H 0.6766 0.2289 0.3482 0.096 Uiso 1 1 calc R
C181 C 0.2024(3) 0.6191(2) -0.1218(3) 0.0582(11) Uani 1 1 d .
H18G H 0.1656 0.6256 -0.0606 0.087 Uiso 1 1 calc R
H18H H 0.1974 0.6772 -0.1740 0.087 Uiso 1 1 calc R
H18I H 0.2719 0.6086 -0.1184 0.087 Uiso 1 1 calc R
C481 C 0.6230(3) 0.2362(3) 0.5265(3) 0.0533(9) Uani 1 1 d .
H48G H 0.6212 0.2991 0.4798 0.080 Uiso 1 1 calc R
H48H H 0.6895 0.2263 0.5399 0.080 Uiso 1 1 calc R
H48I H 0.5755 0.2324 0.5863 0.080 Uiso 1 1 calc R
C71 C 0.4200(4) 0.4372(7) -0.4811(8) 0.182(5) Uani 1 1 d .
C72 C 0.4030(5) 0.4384(7) -0.3779(4) 0.172(4) Uani 1 1 d .
H72A H 0.4170 0.3761 -0.3367 0.257 Uiso 1 1 calc R
H72B H 0.3341 0.4528 -0.3569 0.257 Uiso 1 1 calc R
H72C H 0.4467 0.4872 -0.3734 0.257 Uiso 1 1 calc R
N3 N 0.4380(4) 0.4295(3) -0.5571(4) 0.1136(19) Uani 1 1 d .
C81 C 0.4503(3) 0.2339(4) -0.1567(3) 0.0720(12) Uani 1 1 d .
C82 C 0.3912(3) 0.2775(3) -0.0902(4) 0.0823(15) Uani 1 1 d .
H82A H 0.3410 0.3157 -0.1207 0.123 Uiso 1 1 calc R
H82B H 0.4338 0.3186 -0.0728 0.123 Uiso 1 1 calc R
H82C H 0.3589 0.2280 -0.0322 0.123 Uiso 1 1 calc R
N4 N 0.5017(4) 0.1914(4) -0.2005(3) 0.1063(16) Uani 1 1 d .
H63B H -0.104(3) 0.258(2) 0.481(3) 0.046(9) Uiso 1 1 d .
H51B H 0.316(2) 0.036(2) 0.154(2) 0.042(9) Uiso 1 1 d .
H51A H 0.281(2) -0.064(2) 0.173(2) 0.041(9) Uiso 1 1 d .
H53C H 0.125(2) -0.138(2) 0.301(2) 0.048(9) Uiso 1 1 d .
H53B H 0.183(2) -0.119(2) 0.379(2) 0.043(9) Uiso 1 1 d .
H61C H -0.103(3) 0.095(2) 0.455(3) 0.050(10) Uiso 1 1 d .
H51C H 0.334(2) -0.044(2) 0.244(2) 0.040(9) Uiso 1 1 d .
H63C H -0.015(3) 0.329(3) 0.419(3) 0.060(11) Uiso 1 1 d .
H53A H 0.078(2) -0.076(2) 0.370(2) 0.033(8) Uiso 1 1 d .
H63A H -0.094(3) 0.300(3) 0.368(3) 0.061(11) Uiso 1 1 d .
H61A H -0.011(3) 0.069(3) 0.387(3) 0.080(14) Uiso 1 1 d .
H61B H -0.089(3) 0.144(3) 0.346(3) 0.077(14) Uiso 1 1 d .
H46 H 0.529(2) 0.1978(18) 0.3190(19) 0.018(7) Uiso 1 1 d .
H33 H 0.4747(19) 0.1153(19) 0.1894(18) 0.017(6) Uiso 1 1 d .
H26 H 0.495(2) 0.4953(19) 0.1855(19) 0.023(7) Uiso 1 1 d .
H62 H 0.041(2) 0.1777(19) 0.452(2) 0.024(7) Uiso 1 1 d .
H23 H 0.153(2) 0.4498(18) 0.2521(18) 0.016(6) Uiso 1 1 d .
H36 H 0.5421(19) 0.435(2) 0.0333(19) 0.021(7) Uiso 1 1 d .
H52 H 0.1450(19) 0.0241(18) 0.2136(19) 0.016(6) Uiso 1 1 d .
H44 H 0.422(2) 0.161(2) 0.599(2) 0.028(7) Uiso 1 1 d .
H14 H 0.091(2) 0.3610(19) -0.117(2) 0.023(7) Uiso 1 1 d .
H35 H 0.6500(19) 0.3313(18) -0.0200(19) 0.019(6) Uiso 1 1 d .
H25 H 0.395(2) 0.598(2) 0.254(2) 0.027(7) Uiso 1 1 d .
H16 H 0.231(2) 0.488(2) 0.0256(19) 0.022(7) Uiso 1 1 d .

loop_
_atom_site_aniso_label
_atom_site_aniso_U_11
_atom_site_aniso_U_22
_atom_site_aniso_U_33
_atom_site_aniso_U_23
_atom_site_aniso_U_13
_atom_site_aniso_U_12
Mo 0.01429(12) 0.01694(12) 0.01520(12) -0.00551(8) -0.00370(8) 0.00093(8)
O1 0.0190(8) 0.0170(8) 0.0172(8) -0.0052(7) -0.0055(7) 0.0017(7)
O2 0.0150(8) 0.0224(9) 0.0178(8) -0.0074(7) -0.0049(7) 0.0025(7)
O5 0.0243(9) 0.0180(8) 0.0187(9) -0.0047(7) -0.0061(7) -0.0002(7)
O6 0.0161(8) 0.0318(10) 0.0193(9) -0.0075(7) -0.0036(7) 0.0027(7)
C41 0.0196(12) 0.0145(11) 0.0203(12) -0.0065(10) -0.0071(10) 0.0014(9)
N2 0.0148(10) 0.0182(10) 0.0168(10) -0.0062(8) -0.0015(8) 0.0012(8)
N1 0.0151(10) 0.0180(10) 0.0199(10) -0.0075(8) -0.0047(8) 0.0016(8)
C44 0.0280(14) 0.0258(13) 0.0228(14) -0.0104(11) -0.0129(11) 0.0045(11)
C14 0.0219(13) 0.0297(14) 0.0207(13) -0.0064(11) -0.0087(11) 0.0035(11)
C32 0.0153(12) 0.0226(12) 0.0172(12) -0.0067(10) -0.0039(10) -0.0007(10)
C15 0.0220(13) 0.0235(13) 0.0233(13) -0.0018(11) -0.0048(11) 0.0017(10)
C42 0.0177(12) 0.0150(11) 0.0222(13) -0.0067(10) -0.0063(10) 0.0021(9)
C11 0.0138(11) 0.0210(12) 0.0196(12) -0.0064(10) -0.0034(10) 0.0027(9)
C16 0.0200(13) 0.0194(13) 0.0266(14) -0.0050(11) -0.0055(11) -0.0012(10)
C22 0.0219(13) 0.0146(11) 0.0180(12) -0.0043(9) -0.0060(10) 0.0003(9)
C23 0.0187(13) 0.0203(12) 0.0219(13) -0.0054(10) -0.0060(10) 0.0016(10)
C43 0.0243(13) 0.0204(12) 0.0213(13) -0.0082(10) -0.0077(11) 0.0027(10)
C46 0.0160(12) 0.0208(13) 0.0263(14) -0.0080(11) -0.0041(11) 0.0004(10)
C33 0.0188(12) 0.0203(13) 0.0218(13) -0.0069(11) -0.0045(10) 0.0006(10)
C13 0.0160(12) 0.0251(13) 0.0198(12) -0.0077(10) -0.0034(10) 0.0032(10)
C12 0.0152(12) 0.0195(12) 0.0165(12) -0.0050(10) -0.0017(9) 0.0023(9)
C62 0.0168(12) 0.0297(14) 0.0202(13) -0.0045(11) -0.0016(11) 0.0021(10)
C24 0.0267(14) 0.0178(12) 0.0234(13) -0.0060(10) -0.0078(11) 0.0036(10)
C31 0.0173(12) 0.0214(13) 0.0227(13) -0.0068(10) -0.0054(10) 0.0009(10)
C17 0.0268(14) 0.0257(13) 0.0232(13) -0.0092(11) -0.0108(11) 0.0011(11)
C35 0.0188(13) 0.0293(14) 0.0249(14) -0.0059(11) 0.0004(11) -0.0015(11)
C173 0.0353(16) 0.0362(16) 0.0337(16) -0.0142(13) -0.0189(13) 0.0019(12)
C48 0.0224(14) 0.0377(16) 0.0384(16) -0.0144(13) -0.0155(12) 0.0038(12)
C34 0.0179(12) 0.0275(13) 0.0230(13) -0.0107(11) -0.0027(10) 0.0009(10)
C25 0.0293(15) 0.0200(13) 0.0342(15) -0.0101(12) -0.0107(12) -0.0007(11)
C51 0.0442(19) 0.0356(17) 0.0348(17) -0.0178(15) -0.0023(15) 0.0030(15)
C52 0.0323(14) 0.0178(12) 0.0262(14) -0.0075(11) -0.0133(12) 0.0006(11)
C26 0.0195(14) 0.0229(13) 0.0331(15) -0.0078(11) -0.0054(11) -0.0020(10)
C273 0.0313(15) 0.0349(16) 0.0464(18) -0.0207(14) -0.0109(14) 0.0106(13)
C36 0.0225(13) 0.0200(13) 0.0276(14) -0.0025(11) -0.0031(11) -0.0014(11)
C53 0.0327(16) 0.0222(14) 0.0398(17) -0.0047(13) -0.0103(14) -0.0012(12)
C45 0.0226(13) 0.0232(13) 0.0297(14) -0.0101(11) -0.0107(11) 0.0017(10)
C172 0.0349(15) 0.0291(14) 0.0294(15) -0.0159(12) -0.0128(12) 0.0053(12)
C47 0.0270(14) 0.0382(15) 0.0183(13) -0.0105(11) -0.0060(11) 0.0076(12)
C373 0.0250(14) 0.0384(16) 0.0376(16) -0.0173(13) 0.0042(12) 0.0034(12)
C171 0.0269(14) 0.0301(14) 0.0329(15) -0.0099(12) -0.0094(12) -0.0032(11)
C27 0.0308(14) 0.0212(13) 0.0269(14) -0.0108(11) -0.0057(11) 0.0032(11)
C473 0.0411(18) 0.068(2) 0.0225(15) -0.0190(15) -0.0102(13) 0.0157(16)
C472 0.0372(16) 0.0462(18) 0.0276(15) -0.0195(13) -0.0078(13) 0.0161(14)
C37 0.0218(13) 0.0285(14) 0.0339(15) -0.0146(12) 0.0019(11) 0.0018(11)
C18 0.0318(15) 0.0272(14) 0.0275(15) 0.0031(12) -0.0105(12) 0.0001(12)
C471 0.0282(15) 0.0424(17) 0.0272(15) -0.0030(13) -0.0001(12) 0.0012(13)
C63 0.0445(19) 0.0339(17) 0.0365(19) -0.0071(14) 0.0142(16) 0.0060(15)
C372 0.0323(16) 0.0414(18) 0.0433(18) -0.0102(14) -0.0006(14) 0.0179(14)
C272 0.0424(18) 0.0330(16) 0.053(2) -0.0273(15) -0.0177(15) 0.0108(13)
C183 0.0385(17) 0.0327(16) 0.0358(17) 0.0048(13) -0.0123(14) 0.0067(13)
C271 0.067(2) 0.0323(16) 0.0325(17) -0.0134(14) 0.0056(16) 0.0051(15)
C483 0.0425(19) 0.0448(19) 0.085(3) -0.0125(19) -0.042(2) 0.0085(16)
C61 0.0326(18) 0.048(2) 0.064(3) -0.0270(19) 0.0166(18) -0.0118(16)
C21 0.0195(12) 0.0189(12) 0.0191(12) -0.0044(10) -0.0049(10) 0.0007(10)
C371 0.0341(17) 0.0397(17) 0.063(2) -0.0327(16) 0.0122(15) -0.0038(14)
C182 0.052(2) 0.051(2) 0.0328(18) 0.0133(15) 0.0044(15) 0.0127(17)
C482 0.0235(17) 0.118(4) 0.060(2) -0.035(2) -0.0176(16) 0.0151(19)
C181 0.080(3) 0.0268(16) 0.062(2) 0.0142(16) -0.041(2) -0.0114(17)
C481 0.0397(19) 0.054(2) 0.084(3) -0.032(2) -0.0357(19) 0.0043(16)
C71 0.058(4) 0.288(11) 0.303(12) -0.244(11) -0.035(5) 0.030(5)
C72 0.127(6) 0.316(11) 0.071(4) -0.096(6) 0.051(4) -0.108(7)
N3 0.180(5) 0.097(3) 0.107(4) -0.056(3) -0.100(4) 0.095(3)
C81 0.050(2) 0.089(3) 0.069(3) -0.017(3) -0.004(2) -0.013(2)
C82 0.035(2) 0.084(3) 0.138(5) -0.058(3) -0.005(2) 0.007(2)
N4 0.094(3) 0.131(4) 0.089(3) -0.053(3) 0.021(3) 0.014(3)

loop_
_atom_type_symbol
_atom_type_description
_atom_type_scat_dispersion_real
_atom_type_scat_dispersion_imag
_atom_type_scat_source
C C 0.0033 0.0016 'International Tables Vol C Tables 4.2.6.8 and 6.1.1.4'
H H 0.0000 0.0000 'International Tables Vol C Tables 4.2.6.8 and 6.1.1.4'
N N 0.0061 0.0033 'International Tables Vol C Tables 4.2.6.8 and 6.1.1.4'
O O 0.0106 0.0060 'International Tables Vol C Tables 4.2.6.8 and 6.1.1.4'
Mo Mo -1.6832 0.6857 'International Tables Vol C Tables 4.2.6.8 and 6.1.1.4'

loop_
_geom_angle_atom_site_label_1
_geom_angle_atom_site_label_2
_geom_angle_atom_site_label_3
_geom_angle
O5 Mo O6 105.96(7)
O5 Mo O2 92.04(7)
O6 Mo O2 81.88(7)
O5 Mo N1 150.48(8)
O6 Mo N1 90.12(8)
O2 Mo N1 115.03(7)
O5 Mo O1 81.19(7)
O6 Mo O1 89.59(7)
O2 Mo O1 167.26(6)
N1 Mo O1 74.21(7)
O5 Mo N2 94.94(7)
O6 Mo N2 149.27(8)
O2 Mo N2 74.99(7)
N1 Mo N2 81.82(8)
O1 Mo N2 116.15(7)
C12 O1 Mo 119.51(14)
C42 O2 Mo 120.24(14)
C52 O5 Mo 136.25(15)
C62 O6 Mo 130.37(15)
N2 C41 C42 112.0(2)
N2 C41 C46 126.9(2)
C42 C41 C46 121.1(2)
C41 N2 C32 115.89(19)
C41 N2 Mo 118.00(15)
C32 N2 Mo 125.75(15)
C11 N1 C22 120.28(19)
C11 N1 Mo 119.74(15)
C22 N1 Mo 119.78(15)
C43 C44 C45 124.2(2)
C43 C44 H44 117.8(18)
C45 C44 H44 118.0(18)
C13 C14 C15 124.3(2)
C13 C14 H14 117.0(17)
C15 C14 H14 118.7(17)
C33 C32 C31 121.2(2)
C33 C32 N2 119.0(2)
C31 C32 N2 119.4(2)
C16 C15 C14 118.5(2)
C16 C15 C18 123.0(2)
C14 C15 C18 118.5(2)
O2 C42 C41 113.6(2)
O2 C42 C43 125.3(2)
C41 C42 C43 121.1(2)
N1 C11 C16 127.9(2)
N1 C11 C12 110.8(2)
C16 C11 C12 121.3(2)
C15 C16 C11 119.0(2)
C15 C16 H16 122.5(17)
C11 C16 H16 118.4(17)
C23 C22 C21 121.8(2)
C23 C22 N1 118.7(2)
C21 C22 N1 119.5(2)
C22 C23 C24 121.3(2)
C22 C23 H23 116.9(15)
C24 C23 H23 121.8(15)
C44 C43 C42 115.7(2)
C44 C43 C47 122.9(2)
C42 C43 C47 121.4(2)
C45 C46 C41 119.1(2)
C45 C46 H46 122.6(16)
C41 C46 H46 118.3(16)
C32 C33 C34 121.4(2)
C32 C33 H33 116.6(16)
C34 C33 H33 121.9(16)
C14 C13 C12 115.8(2)
C14 C13 C17 123.3(2)
C12 C13 C17 120.9(2)
O1 C12 C11 113.6(2)
O1 C12 C13 125.4(2)
C11 C12 C13 121.0(2)
O6 C62 C63 108.6(2)
O6 C62 C61 107.8(2)
C63 C62 C61 113.2(3)
O6 C62 H62 109.6(16)
C63 C62 H62 108.5(17)
C61 C62 H62 109.0(17)
C25 C24 C23 117.1(2)
C25 C24 C27 123.4(2)
C23 C24 C27 119.4(2)
C36 C31 C32 116.8(2)
C36 C31 C21 122.7(2)
C32 C31 C21 120.5(2)
C173 C17 C13 111.9(2)
C173 C17 C172 108.3(2)
C13 C17 C172 109.5(2)
C173 C17 C171 107.7(2)
C13 C17 C171 109.3(2)
C172 C17 C171 110.2(2)
C34 C35 C36 120.9(2)
C34 C35 H35 121.4(14)
C36 C35 H35 117.7(14)
C17 C173 H17A 109.5
C17 C173 H17B 109.5
H17A C173 H17B 109.5
C17 C173 H17C 109.5
H17A C173 H17C 109.5
H17B C173 H17C 109.5
C481 C48 C483 110.4(3)
C481 C48 C482 107.8(3)
C483 C48 C482 107.4(3)
C481 C48 C45 110.5(2)
C483 C48 C45 109.1(2)
C482 C48 C45 111.6(2)
C35 C34 C33 117.5(2)
C35 C34 C37 123.4(2)
C33 C34 C37 119.0(2)
C26 C25 C24 121.4(2)
C26 C25 H25 119.9(17)
C24 C25 H25 118.6(16)
C52 C51 H51B 111(2)
C52 C51 H51A 111(2)
H51B C51 H51A 108(3)
C52 C51 H51C 112.7(19)
H51B C51 H51C 108(3)
H51A C51 H51C 106(3)
O5 C52 C51 108.8(2)
O5 C52 C53 108.0(2)
C51 C52 C53 112.6(2)
O5 C52 H52 108.0(15)
C51 C52 H52 110.5(15)
C53 C52 H52 108.8(15)
C25 C26 C21 121.6(2)
C25 C26 H26 119.4(16)
C21 C26 H26 118.9(16)
C27 C273 H27A 109.5
C27 C273 H27B 109.5
H27A C273 H27B 109.5
C27 C273 H27C 109.5
H27A C273 H27C 109.5
H27B C273 H27C 109.5
C35 C36 C31 122.1(2)
C35 C36 H36 118.7(17)
C31 C36 H36 119.1(17)
C52 C53 H53C 109.2(19)
C52 C53 H53B 111.6(19)
H53C C53 H53B 110(3)
C52 C53 H53A 110.9(17)
H53C C53 H53A 107(3)
H53B C53 H53A 108(3)
C46 C45 C44 118.7(2)
C46 C45 C48 121.7(2)
C44 C45 C48 119.6(2)
C17 C172 H17D 109.5
C17 C172 H17E 109.5
H17D C172 H17E 109.5
C17 C172 H17F 109.5
H17D C172 H17F 109.5
H17E C172 H17F 109.5
C43 C47 C473 111.7(2)
C43 C47 C471 108.9(2)
C473 C47 C471 108.6(2)
C43 C47 C472 110.2(2)
C473 C47 C472 107.2(2)
C471 C47 C472 110.2(2)
C37 C373 H37A 109.5
C37 C373 H37B 109.5
H37A C373 H37B 109.5
C37 C373 H37C 109.5
H37A C373 H37C 109.5
H37B C373 H37C 109.5
C17 C171 H17G 109.5
C17 C171 H17H 109.5
H17G C171 H17H 109.5
C17 C171 H17I 109.5
H17G C171 H17I 109.5
H17H C171 H17I 109.5
C272 C27 C271 108.7(2)
C272 C27 C273 108.5(2)
C271 C27 C273 109.3(3)
C272 C27 C24 111.9(2)
C271 C27 C24 108.7(2)
C273 C27 C24 109.8(2)
C47 C473 H47A 109.5
C47 C473 H47B 109.5
H47A C473 H47B 109.5
C47 C473 H47C 109.5
H47A C473 H47C 109.5
H47B C473 H47C 109.5
C47 C472 H47D 109.5
C47 C472 H47E 109.5
H47D C472 H47E 109.5
C47 C472 H47F 109.5
H47D C472 H47F 109.5
H47E C472 H47F 109.5
C373 C37 C371 108.7(2)
C373 C37 C34 111.7(2)
C371 C37 C34 110.4(2)
C373 C37 C372 108.1(2)
C371 C37 C372 109.9(3)
C34 C37 C372 107.9(2)
C181 C18 C182 108.8(3)
C181 C18 C183 107.8(3)
C182 C18 C183 109.7(3)
C181 C18 C15 111.9(2)
C182 C18 C15 109.2(2)
C183 C18 C15 109.4(2)
C47 C471 H47G 109.5
C47 C471 H47H 109.5
H47G C471 H47H 109.5
C47 C471 H47I 109.5
H47G C471 H47I 109.5
H47H C471 H47I 109.5
C62 C63 H63B 111.2(19)
C62 C63 H63C 108(2)
H63B C63 H63C 110(3)
C62 C63 H63A 108(2)
H63B C63 H63A 108(3)
H63C C63 H63A 111(3)
C37 C372 H37D 109.5
C37 C372 H37E 109.5
H37D C372 H37E 109.5
C37 C372 H37F 109.5
H37D C372 H37F 109.5
H37E C372 H37F 109.5
C27 C272 H27D 109.5
C27 C272 H27E 109.5
H27D C272 H27E 109.5
C27 C272 H27F 109.5
H27D C272 H27F 109.5
H27E C272 H27F 109.5
C18 C183 H18A 109.5
C18 C183 H18B 109.5
H18A C183 H18B 109.5
C18 C183 H18C 109.5
H18A C183 H18C 109.5
H18B C183 H18C 109.5
C27 C271 H27G 109.5
C27 C271 H27H 109.5
H27G C271 H27H 109.5
C27 C271 H27I 109.5
H27G C271 H27I 109.5
H27H C271 H27I 109.5
C48 C483 H48A 109.5
C48 C483 H48B 109.5
H48A C483 H48B 109.5
C48 C483 H48C 109.5
H48A C483 H48C 109.5
H48B C483 H48C 109.5
C62 C61 H61C 110(2)
C62 C61 H61A 111(3)
H61C C61 H61A 113(3)
C62 C61 H61B 105(3)
H61C C61 H61B 104(3)
H61A C61 H61B 114(4)
C26 C21 C22 116.6(2)
C26 C21 C31 122.1(2)
C22 C21 C31 121.3(2)
C37 C371 H37G 109.5
C37 C371 H37H 109.5
H37G C371 H37H 109.5
C37 C371 H37I 109.5
H37G C371 H37I 109.5
H37H C371 H37I 109.5
C18 C182 H18D 109.5
C18 C182 H18E 109.5
H18D C182 H18E 109.5
C18 C182 H18F 109.5
H18D C182 H18F 109.5
H18E C182 H18F 109.5
C48 C482 H48D 109.5
C48 C482 H48E 109.5
H48D C482 H48E 109.5
C48 C482 H48F 109.5
H48D C482 H48F 109.5
H48E C482 H48F 109.5
C18 C181 H18G 109.5
C18 C181 H18H 109.5
H18G C181 H18H 109.5
C18 C181 H18I 109.5
H18G C181 H18I 109.5
H18H C181 H18I 109.5
C48 C481 H48G 109.5
C48 C481 H48H 109.5
H48G C481 H48H 109.5
C48 C481 H48I 109.5
H48G C481 H48I 109.5
H48H C481 H48I 109.5
N3 C71 C72 173.9(10)
C71 C72 H72A 109.5
C71 C72 H72B 109.5
H72A C72 H72B 109.5
C71 C72 H72C 109.5
H72A C72 H72C 109.5
H72B C72 H72C 109.5
N4 C81 C82 171.6(6)
C81 C82 H82A 109.5
C81 C82 H82B 109.5
H82A C82 H82B 109.5
C81 C82 H82C 109.5
H82A C82 H82C 109.5
H82B C82 H82C 109.5

loop_
_geom_bond_atom_site_label_1
_geom_bond_atom_site_label_2
_geom_bond_distance
Mo O5 1.8865(16)
Mo O6 1.9028(16)
Mo O2 1.9937(16)
Mo N1 2.009(2)
Mo O1 2.0101(16)
Mo N2 2.0284(19)
O1 C12 1.328(3)
O2 C42 1.337(3)
O5 C52 1.432(3)
O6 C62 1.430(3)
C41 N2 1.380(3)
C41 C42 1.395(3)
C41 C46 1.402(3)
N2 C32 1.436(3)
N1 C11 1.369(3)
N1 C22 1.435(3)
C44 C43 1.385(4)
C44 C45 1.407(4)
C44 H44 0.93(3)
C14 C13 1.383(4)
C14 C15 1.421(4)
C14 H14 0.93(3)
C32 C33 1.386(3)
C32 C31 1.402(3)
C15 C16 1.377(4)
C15 C18 1.536(4)
C42 C43 1.412(3)
C11 C16 1.403(3)
C11 C12 1.404(3)
C16 H16 0.90(3)
C22 C23 1.383(3)
C22 C21 1.401(3)
C23 C24 1.395(4)
C23 H23 0.94(3)
C43 C47 1.529(4)
C46 C45 1.374(4)
C46 H46 0.92(3)
C33 C34 1.399(4)
C33 H33 0.94(3)
C13 C12 1.409(3)
C13 C17 1.534(3)
C62 C63 1.501(4)
C62 C61 1.509(4)
C62 H62 0.95(3)
C24 C25 1.394(4)
C24 C27 1.533(3)
C31 C36 1.393(4)
C31 C21 1.479(3)
C17 C173 1.533(4)
C17 C172 1.540(4)
C17 C171 1.540(4)
C35 C34 1.388(4)
C35 C36 1.389(4)
C35 H35 1.02(3)
C173 H17A 0.9800
C173 H17B 0.9800
C173 H17C 0.9800
C48 C481 1.506(4)
C48 C483 1.526(4)
C48 C482 1.536(5)
C48 C45 1.537(3)
C34 C37 1.533(3)
C25 C26 1.389(4)
C25 H25 0.97(3)
C51 C52 1.502(4)
C51 H51B 0.95(3)
C51 H51A 0.91(4)
C51 H51C 0.97(3)
C52 C53 1.514(4)
C52 H52 0.96(3)
C26 C21 1.392(4)
C26 H26 0.97(3)
C273 C27 1.531(4)
C273 H27A 0.9800
C273 H27B 0.9800
C273 H27C 0.9800
C36 H36 0.92(3)
C53 H53C 1.01(4)
C53 H53B 0.99(3)
C53 H53A 0.98(3)
C172 H17D 0.9800
C172 H17E 0.9800
C172 H17F 0.9800
C47 C473 1.533(4)
C47 C471 1.538(4)
C47 C472 1.539(4)
C373 C37 1.527(4)
C373 H37A 0.9800
C373 H37B 0.9800
C373 H37C 0.9800
C171 H17G 0.9800
C171 H17H 0.9800
C171 H17I 0.9800
C27 C272 1.524(4)
C27 C271 1.528(4)
C473 H47A 0.9800
C473 H47B 0.9800
C473 H47C 0.9800
C472 H47D 0.9800
C472 H47E 0.9800
C472 H47F 0.9800
C37 C371 1.529(4)
C37 C372 1.536(4)
C18 C181 1.524(4)
C18 C182 1.529(4)
C18 C183 1.532(4)
C471 H47G 0.9800
C471 H47H 0.9800
C471 H47I 0.9800
C63 H63B 0.98(4)
C63 H63C 0.95(4)
C63 H63A 0.98(4)
C372 H37D 0.9800
C372 H37E 0.9800
C372 H37F 0.9800
C272 H27D 0.9800
C272 H27E 0.9800
C272 H27F 0.9800
C183 H18A 0.9800
C183 H18B 0.9800
C183 H18C 0.9800
C271 H27G 0.9800
C271 H27H 0.9800
C271 H27I 0.9800
C483 H48A 0.9800
C483 H48B 0.9800
C483 H48C 0.9800
C61 H61C 0.96(4)
C61 H61A 0.93(5)
C61 H61B 0.99(5)
C371 H37G 0.9800
C371 H37H 0.9800
C371 H37I 0.9800
C182 H18D 0.9800
C182 H18E 0.9800
C182 H18F 0.9800
C482 H48D 0.9800
C482 H48E 0.9800
C482 H48F 0.9800
C181 H18G 0.9800
C181 H18H 0.9800
C181 H18I 0.9800
C481 H48G 0.9800
C481 H48H 0.9800
C481 H48I 0.9800
C71 N3 1.149(9)
C71 C72 1.513(10)
C72 H72A 0.9800
C72 H72B 0.9800
C72 H72C 0.9800
C81 N4 1.167(6)
C81 C82 1.447(6)
C82 H82A 0.9800
C82 H82B 0.9800
C82 H82C 0.9800
